data_7233557
loop_
_publ_author_name
'Yujie Dong'
'Jibo Zhang'
'Xiao Tan'
'Lijuan Wang'
'Jinlong Chen'
'Bao Li'
'Ling Ye'
'Bin Xu'
'Bo Zou'
'Wenjing Tian'

_publ_section_title
;
 Multi-stimuli responsive fluorescence switching: the reversible
 piezochromism and protonation effect of a divinylanthracene derivative
;
_journal_name_full 'Journal of Materials Chemistry C'
_journal_page_first 7554
_journal_page_last 7559
_journal_paper_doi 10.1039/C3TC31553C
_journal_volume 1
_journal_year 2012
_chemical_formula_sum 'C28 H20 N2'
_chemical_formula_weight 384.46
_space_group_IT_number 14
_space_group_name_Hall '-P 2ybc'
_space_group_name_H-M_alt 'P 1 21/c 1'
_symmetry_cell_setting monoclinic
_symmetry_space_group_name_H-M 'P 1 21/c 1'
_atom_sites_solution_hydrogens geom
_atom_sites_solution_primary direct
_atom_sites_solution_secondary difmap
_cell_angle_alpha 90.00
_cell_angle_beta 95.95(3)
_cell_angle_gamma 90.00
_cell_formula_units_Z 2
_cell_length_a 7.5957(15)
_cell_length_b 5.7108(11)
_cell_length_c 22.899(5)
_cell_measurement_temperature 293(2)
_cell_volume 988.0(4)
_computing_structure_refinement 'SHELXL-97 (Sheldrick, 1997)'
_computing_structure_solution 'SHELXS-97 (Sheldrick, 1990)'
_diffrn_ambient_temperature 293(2)
_diffrn_measured_fraction_theta_full 0.993
_diffrn_measured_fraction_theta_max 0.993
_diffrn_radiation_monochromator graphite
_diffrn_radiation_source 'fine-focus sealed tube'
_diffrn_radiation_type MoK\a
_diffrn_radiation_wavelength 0.71073
_diffrn_reflns_av_R_equivalents 0.0213
_diffrn_reflns_av_sigmaI/netI 0.0182
_diffrn_reflns_limit_h_max 9
_diffrn_reflns_limit_h_min -9
_diffrn_reflns_limit_k_max 7
_diffrn_reflns_limit_k_min -6
_diffrn_reflns_limit_l_max 29
_diffrn_reflns_limit_l_min -29
_diffrn_reflns_number 9226
_diffrn_reflns_theta_full 27.48
_diffrn_reflns_theta_max 27.48
_diffrn_reflns_theta_min 3.08
_exptl_absorpt_coefficient_mu 0.076
_exptl_absorpt_correction_T_max 0.9940
_exptl_absorpt_correction_T_min 0.9910
_exptl_absorpt_correction_type multi-scan
_exptl_crystal_density_diffrn 1.292
_exptl_crystal_density_method 'not measured'
_exptl_crystal_F_000 404
_exptl_crystal_size_max 0.12
_exptl_crystal_size_mid 0.09
_exptl_crystal_size_min 0.08
_refine_diff_density_max 0.227
_refine_diff_density_min -0.158
_refine_diff_density_rms 0.033
_refine_ls_extinction_method none
_refine_ls_goodness_of_fit_ref 1.081
_refine_ls_hydrogen_treatment constr
_refine_ls_matrix_type full
_refine_ls_number_parameters 136
_refine_ls_number_reflns 2253
_refine_ls_number_restraints 0
_refine_ls_restrained_S_all 1.081
_refine_ls_R_factor_all 0.0596
_refine_ls_R_factor_gt 0.0428
_refine_ls_shift/su_max 0.019
_refine_ls_shift/su_mean 0.003
_refine_ls_structure_factor_coef Fsqd
_refine_ls_weighting_details 'calc w=1/[\s^2^(Fo^2^)+(0.0720P)^2^+0.1187P] where P=(Fo^2^+2Fc^2^)/3'
_refine_ls_weighting_scheme calc
_refine_ls_wR_factor_gt 0.1269
_refine_ls_wR_factor_ref 0.1380
_reflns_number_gt 1634
_reflns_number_total 2253
_reflns_threshold_expression >2sigma(I)
_cod_data_source_file J-Mater-Chem-C-2013-1-7554-2.cif
_cod_data_source_block dyj-9
_cod_original_cell_volume 987.9(3)
_cod_original_sg_symbol_H-M P21/c
_cod_database_code 7233557

loop_
_symmetry_equiv_pos_as_xyz
'x, y, z'
'-x, y+1/2, -z+1/2'
'-x, -y, -z'
'x, -y-1/2, z-1/2'

loop_
_atom_site_label
_atom_site_type_symbol
_atom_site_fract_x
_atom_site_fract_y
_atom_site_fract_z
_atom_site_U_iso_or_equiv
_atom_site_adp_type
_atom_site_occupancy
_atom_site_symmetry_multiplicity
_atom_site_calc_flag
_atom_site_refinement_flags
_atom_site_disorder_assembly
_atom_site_disorder_group
C1 C 0.19653(18) 1.0169(3) 0.29395(7) 0.0477(4) Uani 1 1 d . . .
H1 H 0.1171 1.1412 0.2928 0.057 Uiso 1 1 calc R . .
C2 C 0.34156(18) 1.0222(2) 0.33582(6) 0.0426(3) Uani 1 1 d . . .
H2 H 0.3564 1.1459 0.3623 0.051 Uiso 1 1 calc R . .
C3 C 0.46462(16) 0.8424(2) 0.33811(5) 0.0350(3) Uani 1 1 d . . .
C4 C 0.43031(18) 0.6624(2) 0.29820(6) 0.0430(3) Uani 1 1 d . . .
H4 H 0.5079 0.5365 0.2979 0.052 Uiso 1 1 calc R . .
C5 C 0.2799(2) 0.6707(3) 0.25861(6) 0.0494(4) Uani 1 1 d . . .
H5 H 0.2589 0.5460 0.2327 0.059 Uiso 1 1 calc R . .
C6 C 0.62647(17) 0.8367(2) 0.37986(6) 0.0415(3) Uani 1 1 d . . .
H6 H 0.6974 0.7043 0.3788 0.050 Uiso 1 1 calc R . .
C7 C 0.68034(17) 0.9966(3) 0.41780(6) 0.0430(4) Uani 1 1 d . . .
H7 H 0.6086 1.1279 0.4193 0.052 Uiso 1 1 calc R . .
C8 C 0.84523(16) 0.9921(2) 0.45930(5) 0.0359(3) Uani 1 1 d . . .
C9 C 0.86652(16) 0.8297(2) 0.50593(5) 0.0355(3) Uani 1 1 d . . .
C10 C 1.02341(16) 0.8396(2) 0.54712(5) 0.0351(3) Uani 1 1 d . . .
C11 C 1.03913(18) 0.6759(3) 0.59457(6) 0.0425(3) Uani 1 1 d . . .
H11 H 1.1369 0.6845 0.6225 0.051 Uiso 1 1 calc R . .
C12 C 0.91570(19) 0.5088(3) 0.59993(6) 0.0480(4) Uani 1 1 d . . .
H12 H 0.9309 0.4019 0.6307 0.058 Uiso 1 1 calc R . .
C13 C 0.76350(19) 0.4962(3) 0.55886(6) 0.0503(4) Uani 1 1 d . . .
H13 H 0.6799 0.3795 0.5624 0.060 Uiso 1 1 calc R . .
C14 C 0.73863(18) 0.6531(3) 0.51437(6) 0.0456(4) Uani 1 1 d . . .
H14 H 0.6356 0.6455 0.4887 0.055 Uiso 1 1 calc R . .
N1 N 0.16375(15) 0.8445(2) 0.25514(5) 0.0496(3) Uani 1 1 d . . .

loop_
_atom_site_aniso_label
_atom_site_aniso_U_11
_atom_site_aniso_U_22
_atom_site_aniso_U_33
_atom_site_aniso_U_23
_atom_site_aniso_U_13
_atom_site_aniso_U_12
C1 0.0356(7) 0.0529(9) 0.0514(8) -0.0014(7) -0.0113(6) 0.0058(6)
C2 0.0385(7) 0.0440(8) 0.0422(7) -0.0083(6) -0.0104(6) 0.0026(6)
C3 0.0294(6) 0.0425(7) 0.0313(6) 0.0024(5) -0.0055(5) -0.0010(5)
C4 0.0410(7) 0.0437(8) 0.0431(7) -0.0054(6) -0.0020(6) 0.0029(6)
C5 0.0503(8) 0.0535(9) 0.0418(7) -0.0124(7) -0.0072(6) -0.0079(7)
C6 0.0346(7) 0.0471(8) 0.0400(7) -0.0026(6) -0.0102(5) 0.0081(6)
C7 0.0327(7) 0.0521(8) 0.0412(7) -0.0024(6) -0.0107(5) 0.0051(6)
C8 0.0290(6) 0.0463(7) 0.0304(6) -0.0045(6) -0.0074(5) 0.0025(5)
C9 0.0298(6) 0.0456(7) 0.0296(6) -0.0045(5) -0.0033(5) 0.0011(5)
C10 0.0308(6) 0.0436(7) 0.0295(6) -0.0037(5) -0.0036(5) 0.0051(5)
C11 0.0395(7) 0.0517(8) 0.0343(6) 0.0024(6) -0.0047(5) 0.0076(6)
C12 0.0500(9) 0.0532(9) 0.0404(7) 0.0101(6) 0.0029(6) 0.0050(7)
C13 0.0457(8) 0.0594(9) 0.0457(8) 0.0032(7) 0.0042(6) -0.0108(7)
C14 0.0352(7) 0.0626(9) 0.0376(7) -0.0003(7) -0.0033(5) -0.0068(6)
N1 0.0389(6) 0.0615(8) 0.0447(7) -0.0043(6) -0.0141(5) -0.0047(6)

loop_
_atom_type_symbol
_atom_type_description
_atom_type_scat_dispersion_real
_atom_type_scat_dispersion_imag
_atom_type_scat_source
C C 0.0033 0.0016 'International Tables Vol C Tables 4.2.6.8 and 6.1.1.4'
H H 0.0000 0.0000 'International Tables Vol C Tables 4.2.6.8 and 6.1.1.4'
N N 0.0061 0.0033 'International Tables Vol C Tables 4.2.6.8 and 6.1.1.4'

loop_
_geom_angle_atom_site_label_1
_geom_angle_atom_site_label_2
_geom_angle_atom_site_label_3
_geom_angle
_geom_angle_site_symmetry_1
_geom_angle_site_symmetry_3
N1 C1 C2 123.97(13) . .
N1 C1 H1 118.0 . .
C2 C1 H1 118.0 . .
C1 C2 C3 119.69(12) . .
C1 C2 H2 120.2 . .
C3 C2 H2 120.2 . .
C4 C3 C2 116.47(11) . .
C4 C3 C6 119.93(11) . .
C2 C3 C6 123.59(11) . .
C3 C4 C5 119.60(12) . .
C3 C4 H4 120.2 . .
C5 C4 H4 120.2 . .
N1 C5 C4 124.37(13) . .
N1 C5 H5 117.8 . .
C4 C5 H5 117.8 . .
C7 C6 C3 127.00(12) . .
C7 C6 H6 116.5 . .
C3 C6 H6 116.5 . .
C6 C7 C8 126.90(13) . .
C6 C7 H7 116.5 . .
C8 C7 H7 116.5 . .
C10 C8 C9 120.15(11) 3_776 .
C10 C8 C7 118.70(12) 3_776 .
C9 C8 C7 121.07(12) . .
C8 C9 C14 122.74(11) . .
C8 C9 C10 119.42(11) . .
C14 C9 C10 117.83(11) . .
C8 C10 C11 121.55(11) 3_776 .
C8 C10 C9 120.42(11) 3_776 .
C11 C10 C9 118.02(12) . .
C12 C11 C10 121.79(12) . .
C12 C11 H11 119.1 . .
C10 C11 H11 119.1 . .
C11 C12 C13 120.13(13) . .
C11 C12 H12 119.9 . .
C13 C12 H12 119.9 . .
C14 C13 C12 120.46(13) . .
C14 C13 H13 119.8 . .
C12 C13 H13 119.8 . .
C13 C14 C9 121.69(12) . .
C13 C14 H14 119.2 . .
C9 C14 H14 119.2 . .
C5 N1 C1 115.87(11) . .

loop_
_geom_bond_atom_site_label_1
_geom_bond_atom_site_label_2
_geom_bond_distance
_geom_bond_site_symmetry_2
C1 N1 1.3321(19) .
C1 C2 1.3836(18) .
C1 H1 0.9300 .
C2 C3 1.3860(18) .
C2 H2 0.9300 .
C3 C4 1.3821(18) .
C3 C6 1.4773(16) .
C4 C5 1.3837(19) .
C4 H4 0.9300 .
C5 N1 1.3248(19) .
C5 H5 0.9300 .
C6 C7 1.2968(19) .
C6 H6 0.9300 .
C7 C8 1.4919(16) .
C7 H7 0.9300 .
C8 C10 1.4040(18) 3_776
C8 C9 1.4107(18) .
C9 C14 1.4273(19) .
C9 C10 1.4422(16) .
C10 C8 1.4040(18) 3_776
C10 C11 1.4290(18) .
C11 C12 1.352(2) .
C11 H11 0.9300 .
C12 C13 1.414(2) .
C12 H12 0.9300 .
C13 C14 1.355(2) .
C13 H13 0.9300 .
C14 H14 0.9300 .
